data_4073727
loop_
_publ_author_name
'Zhu, Hongping'
'Chen, Eugene Y.-X.'

_publ_section_title
;
 Group 13 and Lanthanide Complexes Supported by Tridentate Tripodal
 Triamine Ligands:&#x00A0; Structural Diversity and Polymerization
 Catalysis
;
_journal_issue 22
_journal_name_full Organometallics
_journal_page_first 5395
_journal_paper_doi 10.1021/om700587w
_journal_volume 26
_journal_year 2007
_chemical_formula_sum 'C29 H44 Al N3 Si3'
_chemical_formula_weight 545.92
_chemical_name_systematic
; 
 ? 
;
_space_group_IT_number 2
_symmetry_cell_setting triclinic
_symmetry_space_group_name_Hall '-P 1'
_symmetry_space_group_name_H-M 'P -1'
_atom_sites_solution_hydrogens mixed
_atom_sites_solution_primary direct
_atom_sites_solution_secondary difmap
_audit_creation_method SHELXL-97
_cell_angle_alpha 105.722(2)
_cell_angle_beta 93.966(2)
_cell_angle_gamma 96.701(2)
_cell_formula_units_Z 2
_cell_length_a 9.8773(3)
_cell_length_b 11.8618(4)
_cell_length_c 13.7028(5)
_cell_measurement_reflns_used 8497
_cell_measurement_temperature 100
_cell_measurement_theta_max 30.47
_cell_measurement_theta_min 2.69
_cell_volume 1526.28(9)
_computing_cell_refinement 'Bruker SMART'
_computing_data_collection 'Bruker SMART'
_computing_data_reduction 'Bruker SAINT'
_computing_molecular_graphics 'Bruker SHELXTL'
_computing_publication_material 'Bruker SHELXTL'
_computing_structure_refinement 'SHELXL-97 (Sheldrick, 1997)'
_computing_structure_solution 'SHELXS-97 (Sheldrick, 1990)'
_diffrn_ambient_temperature 173(2)
_diffrn_measured_fraction_theta_full 0.996
_diffrn_measured_fraction_theta_max 0.996
_diffrn_measurement_device_type 'CCD area detector'
_diffrn_measurement_method 'phi and omega scans'
_diffrn_radiation_monochromator graphite
_diffrn_radiation_source 'fine-focus sealed tube'
_diffrn_radiation_type MoK\a
_diffrn_radiation_wavelength 0.71073
_diffrn_reflns_av_R_equivalents 0.0510
_diffrn_reflns_av_sigmaI/netI 0.0435
_diffrn_reflns_limit_h_max 14
_diffrn_reflns_limit_h_min -14
_diffrn_reflns_limit_k_max 16
_diffrn_reflns_limit_k_min -16
_diffrn_reflns_limit_l_max 19
_diffrn_reflns_limit_l_min -19
_diffrn_reflns_number 44963
_diffrn_reflns_theta_full 30.53
_diffrn_reflns_theta_max 30.53
_diffrn_reflns_theta_min 1.55
_exptl_absorpt_coefficient_mu 0.207
_exptl_absorpt_correction_T_max 0.9828
_exptl_absorpt_correction_T_min 0.9307
_exptl_absorpt_correction_type multi-scan
_exptl_absorpt_process_details 'SADABS, Scheldrick 1997'
_exptl_crystal_colour colorless
_exptl_crystal_density_diffrn 1.188
_exptl_crystal_density_meas ?
_exptl_crystal_density_method 'not measured'
_exptl_crystal_description plate
_exptl_crystal_F_000 588
_exptl_crystal_size_max 0.35
_exptl_crystal_size_mid 0.12
_exptl_crystal_size_min 0.08
_refine_diff_density_max 0.422
_refine_diff_density_min -0.299
_refine_diff_density_rms 0.059
_refine_ls_goodness_of_fit_ref 1.015
_refine_ls_hydrogen_treatment mixed
_refine_ls_matrix_type full
_refine_ls_number_parameters 336
_refine_ls_number_reflns 9305
_refine_ls_number_restraints 0
_refine_ls_restrained_S_all 1.015
_refine_ls_R_factor_all 0.0607
_refine_ls_R_factor_gt 0.0394
_refine_ls_shift/su_max 0.001
_refine_ls_shift/su_mean 0.000
_refine_ls_structure_factor_coef Fsqd
_refine_ls_weighting_details 'calc w=1/[\s^2^(Fo^2^)+(0.0419P)^2^+0.6057P] where P=(Fo^2^+2Fc^2^)/3'
_refine_ls_weighting_scheme calc
_refine_ls_wR_factor_gt 0.0893
_refine_ls_wR_factor_ref 0.0990
_reflns_number_gt 7058
_reflns_number_total 9305
_reflns_threshold_expression >2sigma(I)
_cod_data_source_file om700587w-file002.cif
_cod_data_source_block 4
_cod_depositor_comments
;
The following automatic conversions were performed:

'_symmetry_cell_setting' value 'Triclinic' changed to 'triclinic'
according to /home/saulius/struct/CIF-dictionaries/cif_core.dic
dictionary named 'cif_core.dic' version 2.4.1 from 2010-06-29.

Automatic conversion script
Id: cif_fix_values 1715 2011-07-08 13:25:40Z adriana 

The following automatic conversions were performed:

'_exptl_crystal_density_meas' value 'not measured' was changed to '?'
- the value is perceived as not measured.

Automatic conversion script
Id: cif_fix_values 3008 2015-01-20 13:52:24Z robertas 
;
_cod_original_sg_symbol_H-M P-1
_cod_database_code 4073727

loop_
_symmetry_equiv_pos_as_xyz
'x, y, z'
'-x, -y, -z'

loop_
_atom_site_label
_atom_site_type_symbol
_atom_site_fract_x
_atom_site_fract_y
_atom_site_fract_z
_atom_site_U_iso_or_equiv
_atom_site_adp_type
_atom_site_occupancy
_atom_site_symmetry_multiplicity
_atom_site_calc_flag
_atom_site_refinement_flags
Al1 Al 0.26639(4) 0.26725(4) 0.26323(3) 0.01456(9) Uani 1 1 d .
Si1 Si 0.45123(4) 0.49979(3) 0.28600(3) 0.01432(8) Uani 1 1 d .
Si2 Si 0.57929(4) 0.26286(3) 0.23770(3) 0.01466(8) Uani 1 1 d .
Si3 Si 0.37924(4) 0.30766(3) 0.07423(3) 0.01472(8) Uani 1 1 d .
N1 N 0.30431(12) 0.42912(10) 0.31427(9) 0.0158(2) Uani 1 1 d .
N2 N 0.44704(12) 0.22490(11) 0.31554(9) 0.0171(2) Uani 1 1 d .
N3 N 0.27124(12) 0.21880(10) 0.12461(9) 0.0166(2) Uani 1 1 d .
C1 C 0.51537(13) 0.37996(11) 0.18566(10) 0.0136(2) Uani 1 1 d .
H1A H 0.5942 0.4183 0.1586 0.016 Uiso 1 1 calc R
C2 C 0.42794(18) 0.63398(13) 0.24249(12) 0.0246(3) Uani 1 1 d .
H2A H 0.3914 0.6917 0.2960 0.037 Uiso 1 1 calc R
H2B H 0.3638 0.6110 0.1804 0.037 Uiso 1 1 calc R
H2C H 0.5165 0.6693 0.2284 0.037 Uiso 1 1 calc R
C3 C 0.57803(15) 0.56340(13) 0.40251(11) 0.0214(3) Uani 1 1 d .
H3A H 0.5474 0.6336 0.4465 0.032 Uiso 1 1 calc R
H3B H 0.6681 0.5856 0.3819 0.032 Uiso 1 1 calc R
H3C H 0.5847 0.5042 0.4399 0.032 Uiso 1 1 calc R
C4 C 0.74685(15) 0.31518(14) 0.31769(12) 0.0224(3) Uani 1 1 d .
H4A H 0.7773 0.2500 0.3407 0.034 Uiso 1 1 calc R
H4B H 0.7365 0.3805 0.3770 0.034 Uiso 1 1 calc R
H4C H 0.8150 0.3426 0.2774 0.034 Uiso 1 1 calc R
C5 C 0.59947(18) 0.12275(14) 0.14181(12) 0.0263(3) Uani 1 1 d .
H5A H 0.6433 0.0716 0.1758 0.039 Uiso 1 1 calc R
H5B H 0.6566 0.1405 0.0907 0.039 Uiso 1 1 calc R
H5C H 0.5091 0.0823 0.1084 0.039 Uiso 1 1 calc R
C6 C 0.45435(16) 0.22237(14) -0.04100(11) 0.0228(3) Uani 1 1 d .
H6A H 0.3853 0.2005 -0.1003 0.034 Uiso 1 1 calc R
H6B H 0.4829 0.1506 -0.0287 0.034 Uiso 1 1 calc R
H6C H 0.5340 0.2716 -0.0541 0.034 Uiso 1 1 calc R
C7 C 0.29378(16) 0.41643(13) 0.02262(11) 0.0212(3) Uani 1 1 d .
H7A H 0.2275 0.3735 -0.0360 0.032 Uiso 1 1 calc R
H7B H 0.3632 0.4681 0.0011 0.032 Uiso 1 1 calc R
H7C H 0.2462 0.4643 0.0758 0.032 Uiso 1 1 calc R
C8 C 0.11754(16) 0.19378(15) 0.32352(12) 0.0247(3) Uani 1 1 d .
H8A H 0.0320 0.2231 0.3084 0.037 Uiso 1 1 calc R
H8B H 0.1401 0.2139 0.3975 0.037 Uiso 1 1 calc R
H8C H 0.1063 0.1077 0.2947 0.037 Uiso 1 1 calc R
C11 C 0.22089(15) 0.49749(13) 0.38626(11) 0.0193(3) Uani 1 1 d .
H11A H 0.2812 0.5668 0.4322 0.023 Uiso 1 1 calc R
H11B H 0.1845 0.4478 0.4287 0.023 Uiso 1 1 calc R
C12 C 0.10098(14) 0.54145(12) 0.33876(10) 0.0159(3) Uani 1 1 d .
C13 C 0.03505(15) 0.62741(13) 0.40064(11) 0.0201(3) Uani 1 1 d .
H13A H 0.0656 0.6575 0.4713 0.024 Uiso 1 1 calc R
C14 C -0.07500(16) 0.66957(14) 0.36006(12) 0.0232(3) Uani 1 1 d .
H14A H -0.1184 0.7288 0.4028 0.028 Uiso 1 1 calc R
C15 C -0.12156(15) 0.62508(14) 0.25693(12) 0.0229(3) Uani 1 1 d .
H15A H -0.1970 0.6535 0.2291 0.027 Uiso 1 1 calc R
C16 C -0.05736(15) 0.53928(14) 0.19515(11) 0.0216(3) Uani 1 1 d .
H16A H -0.0890 0.5085 0.1247 0.026 Uiso 1 1 calc R
C17 C 0.05372(15) 0.49765(13) 0.23586(11) 0.0183(3) Uani 1 1 d .
H17A H 0.0974 0.4389 0.1928 0.022 Uiso 1 1 calc R
C21 C 0.42938(16) 0.10277(13) 0.32883(12) 0.0215(3) Uani 1 1 d .
H21A H 0.4042 0.0451 0.2609 0.026 Uiso 1 1 calc R
H21B H 0.3516 0.0956 0.3697 0.026 Uiso 1 1 calc R
C22 C 0.55350(16) 0.06861(13) 0.37973(11) 0.0200(3) Uani 1 1 d .
C23 C 0.61330(19) 0.13328(14) 0.47593(12) 0.0275(3) Uani 1 1 d .
H23A H 0.5771 0.2018 0.5113 0.033 Uiso 1 1 calc R
C24 C 0.7260(2) 0.09913(16) 0.52165(14) 0.0348(4) Uani 1 1 d .
H24A H 0.7669 0.1448 0.5874 0.042 Uiso 1 1 calc R
C25 C 0.77817(19) -0.00133(19) 0.47116(16) 0.0394(5) Uani 1 1 d .
H25A H 0.8556 -0.0246 0.5016 0.047 Uiso 1 1 calc R
C26 C 0.7168(2) -0.06761(19) 0.37611(16) 0.0454(5) Uani 1 1 d .
H26A H 0.7513 -0.1374 0.3414 0.054 Uiso 1 1 calc R
C27 C 0.6049(2) -0.03259(16) 0.33113(13) 0.0340(4) Uani 1 1 d .
H27A H 0.5632 -0.0791 0.2659 0.041 Uiso 1 1 calc R
C31 C 0.18340(15) 0.11351(13) 0.05684(11) 0.0196(3) Uani 1 1 d .
H31A H 0.1392 0.0671 0.0991 0.024 Uiso 1 1 calc R
H31B H 0.2418 0.0631 0.0133 0.024 Uiso 1 1 calc R
C32 C 0.07281(15) 0.14322(13) -0.01103(12) 0.0206(3) Uani 1 1 d .
C33 C -0.02955(17) 0.20604(15) 0.03152(14) 0.0291(3) Uani 1 1 d .
H33A H -0.0312 0.2288 0.1034 0.035 Uiso 1 1 calc R
C34 C -0.12930(19) 0.23575(16) -0.02995(17) 0.0390(4) Uani 1 1 d .
H34A H -0.1982 0.2790 0.0002 0.047 Uiso 1 1 calc R
C35 C -0.1287(2) 0.20266(17) -0.13475(17) 0.0410(5) Uani 1 1 d .
H35A H -0.1969 0.2232 -0.1766 0.049 Uiso 1 1 calc R
C36 C -0.0286(2) 0.13954(16) -0.17817(14) 0.0349(4) Uani 1 1 d .
H36A H -0.0279 0.1164 -0.2501 0.042 Uiso 1 1 calc R
C37 C 0.07126(17) 0.10980(14) -0.11680(12) 0.0252(3) Uani 1 1 d .
H37A H 0.1395 0.0660 -0.1474 0.030 Uiso 1 1 calc R
H1 H 0.469(2) 0.2735(19) 0.3803(17) 0.044(6) Uiso 1 1 d .

loop_
_atom_site_aniso_label
_atom_site_aniso_U_11
_atom_site_aniso_U_22
_atom_site_aniso_U_33
_atom_site_aniso_U_23
_atom_site_aniso_U_13
_atom_site_aniso_U_12
Al1 0.01253(19) 0.0175(2) 0.01522(19) 0.00686(16) 0.00266(15) 0.00256(15)
Si1 0.01584(18) 0.01388(17) 0.01393(17) 0.00475(14) 0.00098(13) 0.00328(13)
Si2 0.01384(17) 0.01607(18) 0.01647(18) 0.00678(14) 0.00388(13) 0.00519(14)
Si3 0.01586(18) 0.01644(18) 0.01251(17) 0.00554(14) 0.00154(13) 0.00134(14)
N1 0.0139(5) 0.0177(5) 0.0160(5) 0.0036(4) 0.0027(4) 0.0048(4)
N2 0.0167(6) 0.0191(6) 0.0188(6) 0.0098(5) 0.0030(4) 0.0045(4)
N3 0.0169(6) 0.0163(5) 0.0157(5) 0.0051(4) 0.0011(4) -0.0020(4)
C1 0.0131(6) 0.0144(6) 0.0145(6) 0.0058(5) 0.0022(5) 0.0020(5)
C2 0.0349(9) 0.0180(7) 0.0228(7) 0.0082(6) 0.0005(6) 0.0064(6)
C3 0.0208(7) 0.0229(7) 0.0183(7) 0.0039(6) -0.0003(5) 0.0007(6)
C4 0.0153(7) 0.0293(8) 0.0260(7) 0.0129(6) 0.0007(6) 0.0057(6)
C5 0.0367(9) 0.0225(7) 0.0242(8) 0.0081(6) 0.0097(7) 0.0146(7)
C6 0.0268(8) 0.0258(7) 0.0154(6) 0.0048(6) 0.0049(6) 0.0029(6)
C7 0.0235(7) 0.0237(7) 0.0182(7) 0.0102(6) -0.0014(5) 0.0026(6)
C8 0.0187(7) 0.0309(8) 0.0276(8) 0.0129(6) 0.0067(6) 0.0018(6)
C11 0.0183(7) 0.0245(7) 0.0155(6) 0.0039(5) 0.0021(5) 0.0086(5)
C12 0.0132(6) 0.0176(6) 0.0177(6) 0.0062(5) 0.0022(5) 0.0026(5)
C13 0.0179(7) 0.0223(7) 0.0195(7) 0.0035(6) 0.0028(5) 0.0051(5)
C14 0.0200(7) 0.0222(7) 0.0280(8) 0.0051(6) 0.0048(6) 0.0096(6)
C15 0.0181(7) 0.0265(8) 0.0282(8) 0.0126(6) 0.0020(6) 0.0082(6)
C16 0.0199(7) 0.0277(8) 0.0195(7) 0.0097(6) 0.0006(5) 0.0059(6)
C17 0.0177(7) 0.0205(7) 0.0183(7) 0.0060(5) 0.0039(5) 0.0063(5)
C21 0.0227(7) 0.0191(7) 0.0251(7) 0.0105(6) 0.0017(6) 0.0029(6)
C22 0.0235(7) 0.0194(7) 0.0235(7) 0.0135(6) 0.0077(6) 0.0075(6)
C23 0.0393(9) 0.0199(7) 0.0257(8) 0.0081(6) 0.0032(7) 0.0094(7)
C24 0.0401(10) 0.0316(9) 0.0330(9) 0.0167(7) -0.0098(8) -0.0037(8)
C25 0.0280(9) 0.0563(12) 0.0513(12) 0.0384(10) 0.0069(8) 0.0184(9)
C26 0.0646(14) 0.0471(12) 0.0394(11) 0.0201(9) 0.0177(10) 0.0421(11)
C27 0.0510(11) 0.0305(9) 0.0237(8) 0.0080(7) 0.0028(7) 0.0183(8)
C31 0.0203(7) 0.0170(6) 0.0194(7) 0.0040(5) -0.0011(5) -0.0013(5)
C32 0.0177(7) 0.0166(6) 0.0252(7) 0.0058(6) -0.0023(5) -0.0041(5)
C33 0.0216(8) 0.0275(8) 0.0347(9) 0.0046(7) -0.0007(7) 0.0006(6)
C34 0.0230(9) 0.0303(9) 0.0600(13) 0.0087(9) -0.0064(8) 0.0049(7)
C35 0.0331(10) 0.0320(9) 0.0579(13) 0.0213(9) -0.0189(9) -0.0023(8)
C36 0.0401(10) 0.0305(9) 0.0327(9) 0.0167(7) -0.0117(8) -0.0099(8)
C37 0.0265(8) 0.0216(7) 0.0257(8) 0.0082(6) -0.0018(6) -0.0045(6)

loop_
_atom_type_symbol
_atom_type_description
_atom_type_scat_dispersion_real
_atom_type_scat_dispersion_imag
_atom_type_scat_source
C C 0.0033 0.0016 'International Tables Vol C Tables 4.2.6.8 and 6.1.1.4'
H H 0.0000 0.0000 'International Tables Vol C Tables 4.2.6.8 and 6.1.1.4'
N N 0.0061 0.0033 'International Tables Vol C Tables 4.2.6.8 and 6.1.1.4'
Al Al 0.0645 0.0514 'International Tables Vol C Tables 4.2.6.8 and 6.1.1.4'
Si Si 0.0817 0.0704 'International Tables Vol C Tables 4.2.6.8 and 6.1.1.4'

loop_
_geom_angle_atom_site_label_1
_geom_angle_atom_site_label_2
_geom_angle_atom_site_label_3
_geom_angle
N3 Al1 N1 111.83(5)
N3 Al1 C8 119.00(6)
N1 Al1 C8 114.40(7)
N3 Al1 N2 102.00(5)
N1 Al1 N2 98.49(5)
C8 Al1 N2 108.06(6)
N1 Si1 C2 114.67(7)
N1 Si1 C3 111.34(6)
C2 Si1 C3 102.12(7)
N1 Si1 C1 103.52(6)
C2 Si1 C1 112.80(7)
C3 Si1 C1 112.75(6)
N2 Si2 C5 106.52(7)
N2 Si2 C4 109.86(6)
C5 Si2 C4 106.53(8)
N2 Si2 C1 104.99(6)
C5 Si2 C1 115.96(7)
C4 Si2 C1 112.75(7)
N3 Si3 C6 112.98(7)
N3 Si3 C7 114.56(7)
C6 Si3 C7 101.79(7)
N3 Si3 C1 102.15(6)
C6 Si3 C1 112.06(7)
C7 Si3 C1 113.75(6)
C11 N1 Si1 118.99(10)
C11 N1 Al1 122.18(10)
Si1 N1 Al1 118.52(7)
C21 N2 Si2 118.55(10)
C21 N2 Al1 111.64(9)
Si2 N2 Al1 107.99(6)
C31 N3 Si3 120.24(9)
C31 N3 Al1 123.36(9)
Si3 N3 Al1 116.32(6)
Si2 C1 Si1 113.01(7)
Si2 C1 Si3 109.29(7)
Si1 C1 Si3 111.84(7)
N1 C11 C12 115.68(11)
C17 C12 C13 118.76(13)
C17 C12 C11 122.17(12)
C13 C12 C11 119.06(12)
C14 C13 C12 120.72(14)
C13 C14 C15 120.07(14)
C16 C15 C14 119.60(14)
C15 C16 C17 120.26(14)
C12 C17 C16 120.59(13)
N2 C21 C22 115.65(12)
C27 C22 C23 118.63(15)
C27 C22 C21 119.38(14)
C23 C22 C21 121.92(14)
C22 C23 C24 120.84(15)
C25 C24 C23 119.88(17)
C26 C25 C24 119.45(16)
C25 C26 C27 120.20(17)
C22 C27 C26 120.97(17)
N3 C31 C32 113.51(12)
C33 C32 C37 118.16(15)
C33 C32 C31 120.45(14)
C37 C32 C31 121.39(14)
C34 C33 C32 120.77(17)
C35 C34 C33 120.32(18)
C36 C35 C34 119.62(17)
C35 C36 C37 120.13(17)
C36 C37 C32 121.00(17)

loop_
_geom_bond_atom_site_label_1
_geom_bond_atom_site_label_2
_geom_bond_distance
Al1 N3 1.8351(12)
Al1 N1 1.8397(12)
Al1 C8 1.9654(15)
Al1 N2 2.0438(13)
Si1 N1 1.7113(12)
Si1 C2 1.8769(15)
Si1 C3 1.8807(15)
Si1 C1 1.8930(14)
Si2 N2 1.8337(12)
Si2 C5 1.8597(16)
Si2 C4 1.8619(15)
Si2 C1 1.8750(13)
Si3 N3 1.7202(12)
Si3 C6 1.8812(15)
Si3 C7 1.8825(15)
Si3 C1 1.9005(13)
N1 C11 1.4644(18)
N2 C21 1.5003(18)
N3 C31 1.4772(18)
C11 C12 1.5231(19)
C12 C17 1.3898(19)
C12 C13 1.3948(19)
C13 C14 1.391(2)
C14 C15 1.392(2)
C15 C16 1.383(2)
C16 C17 1.396(2)
C21 C22 1.518(2)
C22 C27 1.378(2)
C22 C23 1.383(2)
C23 C24 1.393(2)
C24 C25 1.382(3)
C25 C26 1.381(3)
C26 C27 1.388(3)
C31 C32 1.520(2)
C32 C33 1.393(2)
C32 C37 1.394(2)
C33 C34 1.390(2)
C34 C35 1.383(3)
C35 C36 1.381(3)
C36 C37 1.389(2)
